data_2018195
loop_
_publ_author_name
'Gomes, Clara S. B.'
'Figueira, Cl\'audia A.'
'Lopes, Patr\'icia S.'
'Suresh, D.'
'Gomes, Pedro T.'
'Duarte, M. Teresa'

_publ_section_title
;
 Iminopyrrole derivatives containing electron-withdrawing substituents:
 the formation of dimers and supramolecular arrangements
;
_journal_coeditor_code LG3062
_journal_issue 8
_journal_name_full 'Acta Crystallographica Section C'
_journal_page_first o315
_journal_page_last o318
_journal_paper_doi 10.1107/S0108270111027491
_journal_volume 67
_journal_year 2011
_chemical_formula_iupac 'C12 H9 N3'
_chemical_formula_moiety 'C12 H9 N3'
_chemical_formula_sum 'C12 H9 N3'
_chemical_formula_weight 195.22
_chemical_name_systematic
;
2-[(1<i>H</i>-pyrrol-2-ylmethylidene)amino]benzonitrile
;
_space_group_IT_number 14
_symmetry_cell_setting monoclinic
_symmetry_space_group_name_Hall '-P 2yn'
_symmetry_space_group_name_H-M 'P 1 21/n 1'
_atom_sites_solution_hydrogens geom
_atom_sites_solution_primary direct
_atom_sites_solution_secondary difmap
_audit_creation_method SHELXL-97
_cell_angle_alpha 90.00
_cell_angle_beta 107.035(5)
_cell_angle_gamma 90.00
_cell_formula_units_Z 8
_cell_length_a 12.5935(13)
_cell_length_b 10.1843(11)
_cell_length_c 16.901(2)
_cell_measurement_reflns_used 2895
_cell_measurement_temperature 150(2)
_cell_measurement_theta_max 21.51
_cell_measurement_theta_min 2.36
_cell_volume 2072.6(4)
_computing_cell_refinement 'SAINT (Bruker, 1997)'
_computing_data_collection 'APEX2 (Bruker, 1997)'
_computing_data_reduction 'SAINT (Bruker, 1997)'
_computing_molecular_graphics
;
ORTEP-3 (Farrugia, 1997),
Mercury (Macrae <i>et al.</i>, 2006)
;
_computing_publication_material
;
enCIFer (Allen <i>et al.</i>, 2004),
PLATON (Spek, 2009),
publCIF (Westrip, 2010)
;
_computing_structure_refinement 'SHELXL97 (Sheldrick, 2008)'
_computing_structure_solution 'SIR2004 (Burla <i>et al.</i>, 2005)'
_diffrn_ambient_temperature 150(2)
_diffrn_measured_fraction_theta_full 0.993
_diffrn_measured_fraction_theta_max 0.993
_diffrn_measurement_device_type 'Bruker APEXII CCD'
_diffrn_measurement_method '\f and \w scans'
_diffrn_radiation_monochromator graphite
_diffrn_radiation_type MoK\a
_diffrn_radiation_wavelength 0.71073
_diffrn_reflns_av_R_equivalents 0.0503
_diffrn_reflns_av_sigmaI/netI 0.0572
_diffrn_reflns_limit_h_max 15
_diffrn_reflns_limit_h_min -14
_diffrn_reflns_limit_k_max 12
_diffrn_reflns_limit_k_min -12
_diffrn_reflns_limit_l_max 20
_diffrn_reflns_limit_l_min -20
_diffrn_reflns_number 18378
_diffrn_reflns_theta_full 25.76
_diffrn_reflns_theta_max 25.76
_diffrn_reflns_theta_min 2.39
_exptl_absorpt_coefficient_mu 0.078
_exptl_absorpt_correction_T_max 0.9845
_exptl_absorpt_correction_T_min 0.9769
_exptl_absorpt_correction_type multi-scan
_exptl_absorpt_process_details '(SADABS; Sheldrick, 1996)'
_exptl_crystal_colour Yellow
_exptl_crystal_density_diffrn 1.251
_exptl_crystal_density_method 'not measured'
_exptl_crystal_description Block
_exptl_crystal_F_000 816
_exptl_crystal_size_max 0.30
_exptl_crystal_size_mid 0.22
_exptl_crystal_size_min 0.20
_refine_diff_density_max 0.206
_refine_diff_density_min -0.171
_refine_ls_extinction_method none
_refine_ls_goodness_of_fit_ref 1.002
_refine_ls_hydrogen_treatment mixed
_refine_ls_matrix_type full
_refine_ls_number_parameters 279
_refine_ls_number_reflns 3944
_refine_ls_number_restraints 0
_refine_ls_restrained_S_all 1.002
_refine_ls_R_factor_all 0.0863
_refine_ls_R_factor_gt 0.0401
_refine_ls_shift/su_max 0.000
_refine_ls_shift/su_mean 0.000
_refine_ls_structure_factor_coef Fsqd
_refine_ls_weighting_details 'calc w=1/[\s^2^(Fo^2^)+(0.0377P)^2^+0.1668P] where P=(Fo^2^+2Fc^2^)/3'
_refine_ls_weighting_scheme calc
_refine_ls_wR_factor_gt 0.0820
_refine_ls_wR_factor_ref 0.0957
_reflns_number_gt 2443
_reflns_number_total 3944
_reflns_threshold_expression >2\s(I)
_cod_data_source_file lg3062.cif
_cod_data_source_block 2
_cod_original_sg_symbol_H-M 'P 21/n'
_cod_database_code 2018195
_cod_database_fobs_code 2018195

loop_
_symmetry_equiv_pos_as_xyz
'x, y, z'
'-x+1/2, y+1/2, -z+1/2'
'-x, -y, -z'
'x-1/2, -y-1/2, z-1/2'

loop_
_atom_site_type_symbol
_atom_site_label
_atom_site_fract_x
_atom_site_fract_y
_atom_site_fract_z
_atom_site_U_iso_or_equiv
_atom_site_adp_type
_atom_site_calc_flag
_atom_site_refinement_flags
_atom_site_occupancy
_atom_site_symmetry_multiplicity
N N1A 0.69392(11) 0.09386(14) 0.23656(9) 0.0327(4) Uani d . 1 1
H H1A 0.6968(14) 0.1219(17) 0.1884(11) 0.048(6) Uiso d . 1 1
N N2A 0.51151(10) 0.27292(13) 0.17568(8) 0.0326(3) Uani d . 1 1
N N3A 0.05696(14) 0.65427(16) 0.02187(11) 0.0597(5) Uani d . 1 1
C C2A 0.61564(13) 0.12078(15) 0.27548(10) 0.0320(4) Uani d . 1 1
C C3A 0.64183(14) 0.04829(17) 0.34774(10) 0.0421(5) Uani d . 1 1
H H3A 0.6021 0.0478 0.3876 0.051 Uiso calc R 1 1
C C4A 0.73739(14) -0.02412(17) 0.35139(11) 0.0418(5) Uani d . 1 1
H H4A 0.7747 -0.0828 0.3942 0.050 Uiso calc R 1 1
C C5A 0.76720(13) 0.00524(16) 0.28188(10) 0.0363(4) Uani d . 1 1
H H5A 0.8289 -0.0305 0.2677 0.044 Uiso calc R 1 1
C C6A 0.52466(13) 0.20710(15) 0.24244(10) 0.0333(4) Uani d . 1 1
H H6A 0.4708 0.2164 0.2714 0.040 Uiso calc R 1 1
C C7A 0.41444(13) 0.34996(16) 0.14529(9) 0.0323(4) Uani d . 1 1
C C8A 0.42516(14) 0.47557(17) 0.11705(10) 0.0410(5) Uani d . 1 1
H H8A 0.4966 0.5081 0.1191 0.049 Uiso calc R 1 1
C C9A 0.33319(14) 0.55353(17) 0.08605(10) 0.0425(5) Uani d . 1 1
H H9A 0.3416 0.6409 0.0690 0.051 Uiso calc R 1 1
C C10A 0.22810(13) 0.50460(16) 0.07963(10) 0.0354(4) Uani d . 1 1
C C11A 0.21600(14) 0.37768(17) 0.10469(10) 0.0407(4) Uani d . 1 1
H H11A 0.1440 0.3434 0.0992 0.049 Uiso calc R 1 1
C C12A 0.30861(13) 0.30094(16) 0.13761(11) 0.0397(4) Uani d . 1 1
H H12A 0.3002 0.2140 0.1552 0.048 Uiso calc R 1 1
C C13A 0.13273(16) 0.58670(17) 0.04734(11) 0.0437(5) Uani d . 1 1
N N1B 0.50641(12) 0.20324(14) 0.00486(10) 0.0375(4) Uani d . 1 1
H H1B 0.5280(15) 0.2223(19) 0.0577(12) 0.060(6) Uiso d . 1 1
N N2B 0.73573(11) 0.12417(13) 0.07296(8) 0.0362(4) Uani d . 1 1
N N3B 1.28103(15) -0.03953(19) 0.20428(11) 0.0708(6) Uani d . 1 1
C C2B 0.56654(14) 0.13695(16) -0.03764(10) 0.0358(4) Uani d . 1 1
C C3B 0.50074(16) 0.12842(17) -0.11927(11) 0.0460(5) Uani d . 1 1
H H3B 0.5208 0.0876 -0.1634 0.055 Uiso calc R 1 1
C C4B 0.40028(16) 0.19010(17) -0.12506(11) 0.0476(5) Uani d . 1 1
H H4B 0.3393 0.1992 -0.1736 0.057 Uiso calc R 1 1
C C5B 0.40546(14) 0.23520(17) -0.04792(11) 0.0432(5) Uani d . 1 1
H H5B 0.3482 0.2812 -0.0335 0.052 Uiso calc R 1 1
C C6B 0.67873(14) 0.09939(15) -0.00235(10) 0.0377(4) Uani d . 1 1
H H6B 0.7143 0.0530 -0.0363 0.045 Uiso calc R 1 1
C C7B 0.84833(14) 0.08481(16) 0.09966(10) 0.0360(4) Uani d . 1 1
C C8B 0.92296(14) 0.16471(17) 0.15650(10) 0.0404(4) Uani d . 1 1
H H8B 0.8968 0.2419 0.1763 0.048 Uiso calc R 1 1
C C9B 1.03396(14) 0.13356(18) 0.18437(11) 0.0434(5) Uani d . 1 1
H H9B 1.0843 0.1894 0.2225 0.052 Uiso calc R 1 1
C C10B 1.07190(14) 0.01960(18) 0.15624(11) 0.0433(5) Uani d . 1 1
C C11B 0.99796(17) -0.06265(18) 0.10161(12) 0.0502(5) Uani d . 1 1
H H11B 1.0240 -0.1411 0.0832 0.060 Uiso calc R 1 1
C C12B 0.88651(15) -0.03099(17) 0.07388(11) 0.0436(5) Uani d . 1 1
H H12B 0.8358 -0.0884 0.0371 0.052 Uiso calc R 1 1
C C13B 1.18810(18) -0.0132(2) 0.18392(12) 0.0541(5) Uani d . 1 1

loop_
_atom_site_aniso_label
_atom_site_aniso_U_11
_atom_site_aniso_U_22
_atom_site_aniso_U_33
_atom_site_aniso_U_12
_atom_site_aniso_U_13
_atom_site_aniso_U_23
N1A 0.0314(8) 0.0369(9) 0.0268(8) -0.0011(7) 0.0038(7) 0.0003(7)
N2A 0.0301(8) 0.0340(8) 0.0316(8) -0.0010(6) 0.0058(6) 0.0017(7)
N3A 0.0586(11) 0.0425(9) 0.0713(12) 0.0141(9) 0.0085(9) -0.0037(9)
C2A 0.0321(9) 0.0330(10) 0.0290(9) -0.0011(8) 0.0060(8) 0.0002(8)
C3A 0.0449(11) 0.0473(11) 0.0335(10) -0.0007(9) 0.0103(8) 0.0060(9)
C4A 0.0433(11) 0.0390(11) 0.0362(11) 0.0007(9) 0.0008(8) 0.0097(9)
C5A 0.0295(9) 0.0359(10) 0.0363(10) 0.0017(8) -0.0015(8) -0.0004(8)
C6A 0.0351(10) 0.0328(10) 0.0317(10) -0.0032(8) 0.0094(8) -0.0031(8)
C7A 0.0351(10) 0.0336(10) 0.0269(9) 0.0001(8) 0.0071(7) -0.0016(8)
C8A 0.0382(10) 0.0384(11) 0.0416(11) -0.0078(9) 0.0039(8) 0.0047(9)
C9A 0.0479(11) 0.0304(10) 0.0421(11) -0.0047(9) 0.0021(9) 0.0041(9)
C10A 0.0410(10) 0.0333(10) 0.0298(9) 0.0038(8) 0.0072(8) -0.0029(8)
C11A 0.0345(10) 0.0432(11) 0.0451(11) 0.0032(8) 0.0126(8) 0.0044(9)
C12A 0.0389(10) 0.0329(10) 0.0490(11) -0.0001(8) 0.0154(8) 0.0075(9)
C13A 0.0507(12) 0.0347(10) 0.0434(11) 0.0046(10) 0.0102(9) -0.0051(9)
N1B 0.0424(9) 0.0372(9) 0.0299(9) -0.0034(7) 0.0059(7) 0.0005(7)
N2B 0.0424(9) 0.0335(8) 0.0336(9) -0.0004(7) 0.0125(7) 0.0005(7)
N3B 0.0601(12) 0.0899(14) 0.0715(13) 0.0225(11) 0.0335(10) 0.0246(11)
C2B 0.0487(11) 0.0262(9) 0.0313(10) -0.0051(8) 0.0098(9) 0.0008(8)
C3B 0.0678(13) 0.0345(10) 0.0324(11) -0.0089(10) 0.0097(9) -0.0042(8)
C4B 0.0566(13) 0.0394(11) 0.0354(11) -0.0083(9) -0.0042(9) 0.0013(9)
C5B 0.0423(11) 0.0411(11) 0.0390(11) -0.0036(9) 0.0005(9) 0.0040(9)
C6B 0.0546(12) 0.0257(9) 0.0371(11) -0.0017(8) 0.0199(9) 0.0001(8)
C7B 0.0471(11) 0.0331(10) 0.0333(10) 0.0031(8) 0.0202(8) 0.0054(8)
C8B 0.0479(11) 0.0391(10) 0.0358(10) 0.0047(9) 0.0146(9) -0.0013(9)
C9B 0.0468(11) 0.0468(11) 0.0387(11) 0.0022(9) 0.0159(9) 0.0047(9)
C10B 0.0475(11) 0.0481(12) 0.0416(11) 0.0123(10) 0.0247(9) 0.0159(10)
C11B 0.0701(14) 0.0365(11) 0.0528(12) 0.0133(10) 0.0319(11) 0.0063(10)
C12B 0.0557(12) 0.0352(11) 0.0431(11) 0.0040(9) 0.0194(9) 0.0017(9)
C13B 0.0612(14) 0.0596(13) 0.0510(13) 0.0129(11) 0.0312(11) 0.0175(10)

loop_
_atom_type_symbol
_atom_type_description
_atom_type_scat_dispersion_real
_atom_type_scat_dispersion_imag
_atom_type_scat_source
C C 0.0033 0.0016 'International Tables Vol C Tables 4.2.6.8 and 6.1.1.4'
H H 0.0000 0.0000 'International Tables Vol C Tables 4.2.6.8 and 6.1.1.4'
N N 0.0061 0.0033 'International Tables Vol C Tables 4.2.6.8 and 6.1.1.4'

loop_
_geom_angle_atom_site_label_1
_geom_angle_atom_site_label_2
_geom_angle_atom_site_label_3
_geom_angle
C5A N1A C2A 109.27(15)
C5A N1A H1A 122.4(12)
C2A N1A H1A 128.2(12)
C6A N2A C7A 118.97(14)
N1A C2A C3A 107.45(14)
N1A C2A C6A 123.23(15)
C3A C2A C6A 129.31(16)
C2A C3A C4A 107.48(15)
C2A C3A H3A 126.3
C4A C3A H3A 126.3
C5A C4A C3A 107.24(15)
C5A C4A H4A 126.4
C3A C4A H4A 126.4
N1A C5A C4A 108.55(16)
N1A C5A H5A 125.7
C4A C5A H5A 125.7
N2A C6A C2A 123.42(16)
N2A C6A H6A 118.3
C2A C6A H6A 118.3
C8A C7A C12A 119.06(15)
C8A C7A N2A 118.39(14)
C12A C7A N2A 122.40(15)
C9A C8A C7A 120.54(16)
C9A C8A H8A 119.7
C7A C8A H8A 119.7
C8A C9A C10A 119.99(16)
C8A C9A H9A 120.0
C10A C9A H9A 120.0
C11A C10A C9A 119.99(15)
C11A C10A C13A 120.44(16)
C9A C10A C13A 119.57(16)
C12A C11A C10A 119.84(16)
C12A C11A H11A 120.1
C10A C11A H11A 120.1
C11A C12A C7A 120.51(16)
C11A C12A H12A 119.7
C7A C12A H12A 119.7
N3A C13A C10A 179.0(2)
C5B N1B C2B 109.20(15)
C5B N1B H1B 124.5(12)
C2B N1B H1B 126.3(12)
C6B N2B C7B 118.39(15)
N1B C2B C3B 106.99(16)
N1B C2B C6B 123.42(15)
C3B C2B C6B 129.28(17)
C2B C3B C4B 107.91(17)
C2B C3B H3B 126.0
C4B C3B H3B 126.0
C5B C4B C3B 107.27(16)
C5B C4B H4B 126.4
C3B C4B H4B 126.4
N1B C5B C4B 108.63(17)
N1B C5B H5B 125.7
C4B C5B H5B 125.7
N2B C6B C2B 124.13(16)
N2B C6B H6B 117.9
C2B C6B H6B 117.9
C12B C7B C8B 119.09(16)
C12B C7B N2B 123.13(16)
C8B C7B N2B 117.74(15)
C9B C8B C7B 120.96(16)
C9B C8B H8B 119.5
C7B C8B H8B 119.5
C8B C9B C10B 119.47(17)
C8B C9B H9B 120.3
C10B C9B H9B 120.3
C11B C10B C9B 120.10(17)
C11B C10B C13B 119.83(18)
C9B C10B C13B 120.07(18)
C12B C11B C10B 120.20(17)
C12B C11B H11B 119.9
C10B C11B H11B 119.9
C11B C12B C7B 120.11(17)
C11B C12B H12B 119.9
C7B C12B H12B 119.9
N3B C13B C10B 178.5(2)

loop_
_geom_bond_atom_site_label_1
_geom_bond_atom_site_label_2
_geom_bond_distance
N1A C5A 1.356(2)
N1A C2A 1.364(2)
N1A H1A 0.874(18)
N2A C6A 1.2809(19)
N2A C7A 1.416(2)
N3A C13A 1.153(2)
C2A C3A 1.382(2)
C2A C6A 1.422(2)
C3A C4A 1.397(2)
C3A H3A 0.9500
C4A C5A 1.367(2)
C4A H4A 0.9500
C5A H5A 0.9500
C6A H6A 0.9500
C7A C8A 1.386(2)
C7A C12A 1.393(2)
C8A C9A 1.375(2)
C8A H8A 0.9500
C9A C10A 1.388(2)
C9A H9A 0.9500
C10A C11A 1.383(2)
C10A C13A 1.434(2)
C11A C12A 1.379(2)
C11A H11A 0.9500
C12A H12A 0.9500
N1B C5B 1.362(2)
N1B C2B 1.365(2)
N1B H1B 0.875(18)
N2B C6B 1.290(2)
N2B C7B 1.414(2)
N3B C13B 1.151(2)
C2B C3B 1.388(2)
C2B C6B 1.416(2)
C3B C4B 1.390(3)
C3B H3B 0.9500
C4B C5B 1.366(2)
C4B H4B 0.9500
C5B H5B 0.9500
C6B H6B 0.9500
C7B C12B 1.391(2)
C7B C8B 1.393(2)
C8B C9B 1.375(2)
C8B H8B 0.9500
C9B C10B 1.391(2)
C9B H9B 0.9500
C10B C11B 1.385(3)
C10B C13B 1.439(3)
C11B C12B 1.381(2)
C11B H11B 0.9500
C12B H12B 0.9500

loop_
_geom_torsion_atom_site_label_1
_geom_torsion_atom_site_label_2
_geom_torsion_atom_site_label_3
_geom_torsion_atom_site_label_4
_geom_torsion
C5A N1A C2A C3A 0.88(18)
C5A N1A C2A C6A -177.91(14)
N1A C2A C3A C4A -0.49(18)
C6A C2A C3A C4A 178.22(16)
C2A C3A C4A C5A -0.08(19)
C2A N1A C5A C4A -0.95(18)
C3A C4A C5A N1A 0.62(19)
C7A N2A C6A C2A 176.13(14)
N1A C2A C6A N2A -4.1(2)
C3A C2A C6A N2A 177.38(16)
C6A N2A C7A C8A 136.23(16)
C6A N2A C7A C12A -48.3(2)
C12A C7A C8A C9A 3.6(3)
N2A C7A C8A C9A 179.22(15)
C7A C8A C9A C10A -2.7(3)
C8A C9A C10A C11A 0.2(3)
C8A C9A C10A C13A 179.91(17)
C9A C10A C11A C12A 1.3(3)
C13A C10A C11A C12A -178.33(16)
C10A C11A C12A C7A -0.5(3)
C8A C7A C12A C11A -2.0(2)
N2A C7A C12A C11A -177.44(15)
C11A C10A C13A N3A 147(13)
C9A C10A C13A N3A -32(13)
C5B N1B C2B C3B 0.31(18)
C5B N1B C2B C6B 174.48(15)
N1B C2B C3B C4B -0.19(19)
C6B C2B C3B C4B -173.90(16)
C2B C3B C4B C5B 0.0(2)
C2B N1B C5B C4B -0.32(19)
C3B C4B C5B N1B 0.2(2)
C7B N2B C6B C2B -177.96(15)
N1B C2B C6B N2B -0.3(3)
C3B C2B C6B N2B 172.44(16)
C6B N2B C7B C12B -36.6(2)
C6B N2B C7B C8B 145.50(16)
C12B C7B C8B C9B 2.9(3)
N2B C7B C8B C9B -179.12(15)
C7B C8B C9B C10B -0.9(3)
C8B C9B C10B C11B -1.0(3)
C8B C9B C10B C13B 179.07(16)
C9B C10B C11B C12B 0.9(3)
C13B C10B C11B C12B -179.14(16)
C10B C11B C12B C7B 1.1(3)
C8B C7B C12B C11B -2.9(2)
N2B C7B C12B C11B 179.19(15)
C11B C10B C13B N3B 57(9)
C9B C10B C13B N3B -123(9)

loop_
_cod_related_entry_id
_cod_related_entry_database
_cod_related_entry_code
1 ChemSpider 19770492
